data_4119100
loop_
_publ_author_name
'Park, Kyung-Ho'
'Marshall, Will J.'

_publ_section_title
;
 Remarkably Volatile Copper(II) Complexes ofN,N&#x2018;-Unsymmetrically
 Substituted 1,3-Diketimines as Precursors for Cu Metal Deposition via CVD
 or ALD
;
_journal_issue 26
_journal_name_full 'Journal of the American Chemical Society'
_journal_page_first 9330
_journal_page_last 9331
_journal_paper_doi 10.1021/ja051158s
_journal_volume 127
_journal_year 2005
_chemical_formula_sum 'C14 H22 Cu N4'
_chemical_formula_weight 309.90
_chemical_name_systematic
;
 ?
;
_space_group_IT_number 2
_symmetry_cell_setting triclinic
_symmetry_space_group_name_Hall '-P 1'
_symmetry_space_group_name_H-M 'P -1'
_atom_sites_solution_hydrogens geom
_atom_sites_solution_primary direct
_atom_sites_solution_secondary difmap
_audit_creation_method SHELXL-97
_cell_angle_alpha 75.201(4)
_cell_angle_beta 86.177(4)
_cell_angle_gamma 89.512(4)
_cell_formula_units_Z 2
_cell_length_a 7.9157(19)
_cell_length_b 8.889(2)
_cell_length_c 10.770(3)
_cell_measurement_temperature 173(2)
_cell_volume 731.0(3)
_computing_cell_refinement 'Bruker SMART'
_computing_data_collection 'Bruker SMART'
_computing_data_reduction 'Bruker SHELXTL'
_computing_molecular_graphics 'Bruker SHELXTL'
_computing_publication_material 'Bruker SHELXTL'
_computing_structure_refinement 'SHELXL-97 (Sheldrick, 1997)'
_computing_structure_solution 'SHELXS-97 (Sheldrick, 1990)'
_diffrn_ambient_temperature 173(2)
_diffrn_measured_fraction_theta_full 0.840
_diffrn_measured_fraction_theta_max 0.840
_diffrn_measurement_device_type 'CCD area detector'
_diffrn_measurement_method 'phi and omega scans'
_diffrn_radiation_monochromator graphite
_diffrn_radiation_source 'fine-focus sealed tube'
_diffrn_radiation_type MoK\a
_diffrn_radiation_wavelength 0.71073
_diffrn_reflns_av_R_equivalents 0.0287
_diffrn_reflns_av_sigmaI/netI 0.0712
_diffrn_reflns_limit_h_max 8
_diffrn_reflns_limit_h_min -10
_diffrn_reflns_limit_k_max 11
_diffrn_reflns_limit_k_min -11
_diffrn_reflns_limit_l_max 12
_diffrn_reflns_limit_l_min -14
_diffrn_reflns_number 4379
_diffrn_reflns_theta_full 28.27
_diffrn_reflns_theta_max 28.27
_diffrn_reflns_theta_min 1.96
_exptl_absorpt_coefficient_mu 1.487
_exptl_absorpt_correction_type SADABS
_exptl_crystal_colour amber
_exptl_crystal_density_diffrn 1.408
_exptl_crystal_density_meas multirun
_exptl_crystal_density_method 'not measured'
_exptl_crystal_description ireg.plate
_exptl_crystal_F_000 326
_exptl_crystal_size_max .48
_exptl_crystal_size_mid .30
_exptl_crystal_size_min .03
_refine_diff_density_max 0.479
_refine_diff_density_min -0.319
_refine_diff_density_rms 0.087
_refine_ls_extinction_method none
_refine_ls_goodness_of_fit_ref 1.022
_refine_ls_hydrogen_treatment riding
_refine_ls_matrix_type full
_refine_ls_number_parameters 182
_refine_ls_number_reflns 3048
_refine_ls_number_restraints 0
_refine_ls_restrained_S_all 1.022
_refine_ls_R_factor_all 0.0891
_refine_ls_R_factor_gt 0.0518
_refine_ls_shift/su_max 0.026
_refine_ls_shift/su_mean 0.001
_refine_ls_structure_factor_coef Fsqd
_refine_ls_weighting_details 'calc w=1/[\s^2^(Fo^2^)+(0.0615P)^2^+0.1360P] where P=(Fo^2^+2Fc^2^)/3'
_refine_ls_weighting_scheme calc
_refine_ls_wR_factor_gt 0.1135
_refine_ls_wR_factor_ref 0.1340
_reflns_number_gt 2079
_reflns_number_total 3048
_reflns_threshold_expression >2sigma(I)
_cod_data_source_file ja051158ssup10.cif
_cod_data_source_block 04148
_cod_depositor_comments
;
The following automatic conversions were performed:

'_symmetry_cell_setting' value 'Triclinic' changed to 'triclinic'
according to /home/saulius/struct/CIF-dictionaries/cif_core.dic
dictionary named 'cif_core.dic' version 2.4.2 from 2011-04-26.

Automatic conversion script
Id: cif_fix_values 1891 2012-01-12 08:04:46Z andrius 
;
_cod_original_sg_symbol_H-M P1
_cod_database_code 4119100

loop_
_symmetry_equiv_pos_as_xyz
'x, y, z'
'-x, -y, -z'

loop_
_atom_site_label
_atom_site_type_symbol
_atom_site_fract_x
_atom_site_fract_y
_atom_site_fract_z
_atom_site_U_iso_or_equiv
_atom_site_adp_type
_atom_site_occupancy
_atom_site_symmetry_multiplicity
_atom_site_calc_flag
_atom_site_refinement_flags
Cu1 Cu 0.79086(6) 0.24149(5) 0.54126(4) 0.0419(2) Uani 1 1 d .
N1 N 0.8636(5) 0.4129(4) 0.3983(4) 0.0497(10) Uani 1 1 d .
C1 C 0.9150(6) 0.5804(5) 0.1815(4) 0.0622(13) Uani 1 1 d .
H1B H 0.9884 0.6392 0.2223 0.093 Uiso 1 1 calc R
H1C H 0.8109 0.6387 0.1594 0.093 Uiso 1 1 calc R
H1D H 0.9742 0.5643 0.1031 0.093 Uiso 1 1 calc R
N2 N 0.7715(4) 0.1069(3) 0.4237(3) 0.0407(8) Uani 1 1 d .
C2 C 0.8715(5) 0.4256(5) 0.2728(4) 0.0466(11) Uani 1 1 d .
N3 N 0.8112(5) 0.0689(4) 0.6897(3) 0.0505(10) Uani 1 1 d .
C3 C 0.8361(6) 0.3014(5) 0.2234(4) 0.0516(11) Uani 1 1 d .
H3B H 0.8449 0.3185 0.1325 0.062 Uiso 1 1 calc R
N4 N 0.7040(4) 0.3725(3) 0.6529(3) 0.0414(8) Uani 1 1 d .
C4 C 0.7879(5) 0.1514(4) 0.2973(4) 0.0424(10) Uani 1 1 d .
C5 C 0.7483(7) 0.0212(5) 0.2362(4) 0.0599(13) Uani 1 1 d .
H5A H 0.6624 0.0538 0.1721 0.072 Uiso 1 1 calc R
H5B H 0.8516 -0.0118 0.1935 0.072 Uiso 1 1 calc R
C6 C 0.6816(8) -0.1062(5) 0.3469(4) 0.0692(15) Uani 1 1 d .
H6A H 0.7335 -0.2067 0.3429 0.083 Uiso 1 1 calc R
H6B H 0.5572 -0.1160 0.3463 0.083 Uiso 1 1 calc R
C7 C 0.7282(6) -0.0615(4) 0.4658(4) 0.0493(11) Uani 1 1 d .
H7A H 0.6319 -0.0805 0.5315 0.059 Uiso 1 1 calc R
H7B H 0.8264 -0.1224 0.5029 0.059 Uiso 1 1 calc R
C11 C 0.7731(7) -0.1029(5) 0.9075(4) 0.0666(14) Uani 1 1 d .
H11A H 0.7989 -0.1832 0.8616 0.100 Uiso 1 1 calc R
H11B H 0.6673 -0.1299 0.9611 0.100 Uiso 1 1 calc R
H11C H 0.8655 -0.0963 0.9622 0.100 Uiso 1 1 calc R
C12 C 0.7543(6) 0.0518(5) 0.8117(4) 0.0467(10) Uani 1 1 d .
C13 C 0.6810(6) 0.1729(5) 0.8544(4) 0.0487(11) Uani 1 1 d .
H13A H 0.6404 0.1518 0.9422 0.058 Uiso 1 1 calc R
C14 C 0.6623(5) 0.3241(5) 0.7778(4) 0.0453(10) Uani 1 1 d .
C15 C 0.5914(6) 0.4533(5) 0.8336(5) 0.0634(13) Uani 1 1 d .
H15A H 0.4703 0.4343 0.8624 0.076 Uiso 1 1 calc R
H15B H 0.6549 0.4632 0.9072 0.076 Uiso 1 1 calc R
C16 C 0.6136(9) 0.5933(6) 0.7254(6) 0.098(2) Uani 1 1 d .
H16A H 0.6972 0.6650 0.7448 0.118 Uiso 1 1 calc R
H16B H 0.5047 0.6485 0.7109 0.118 Uiso 1 1 calc R
C17 C 0.6742(6) 0.5427(4) 0.6095(4) 0.0540(12) Uani 1 1 d .
H17A H 0.7804 0.5982 0.5705 0.065 Uiso 1 1 calc R
H17B H 0.5882 0.5648 0.5447 0.065 Uiso 1 1 calc R
H1 H 0.887(5) 0.483(5) 0.414(4) 0.034(12) Uiso 1 1 d .
H3 H 0.860(5) -0.002(5) 0.679(4) 0.047(13) Uiso 1 1 d .

loop_
_atom_site_aniso_label
_atom_site_aniso_U_11
_atom_site_aniso_U_22
_atom_site_aniso_U_33
_atom_site_aniso_U_23
_atom_site_aniso_U_13
_atom_site_aniso_U_12
Cu1 0.0575(4) 0.0332(3) 0.0356(3) -0.0091(2) -0.0063(2) 0.0010(2)
N1 0.069(3) 0.0329(19) 0.049(2) -0.0132(17) -0.0019(19) -0.0096(19)
C1 0.073(4) 0.048(3) 0.057(3) 0.004(2) -0.003(3) -0.008(2)
N2 0.052(2) 0.0328(16) 0.0368(19) -0.0086(14) -0.0019(16) 0.0003(15)
C2 0.048(3) 0.043(2) 0.044(3) -0.003(2) 0.001(2) 0.001(2)
N3 0.076(3) 0.040(2) 0.038(2) -0.0143(17) -0.0094(19) 0.014(2)
C3 0.067(3) 0.051(3) 0.033(2) -0.0064(19) 0.003(2) 0.002(2)
N4 0.053(2) 0.0306(16) 0.042(2) -0.0113(15) -0.0071(17) -0.0014(15)
C4 0.048(3) 0.042(2) 0.041(2) -0.0154(19) -0.0052(19) 0.0054(19)
C5 0.077(4) 0.061(3) 0.049(3) -0.026(2) -0.008(2) 0.001(3)
C6 0.108(4) 0.050(3) 0.054(3) -0.020(2) -0.009(3) -0.014(3)
C7 0.069(3) 0.033(2) 0.046(3) -0.0107(18) -0.004(2) 0.000(2)
C11 0.106(4) 0.044(2) 0.043(3) -0.001(2) 0.002(3) 0.006(3)
C12 0.060(3) 0.043(2) 0.037(2) -0.0073(19) -0.010(2) 0.001(2)
C13 0.064(3) 0.053(2) 0.029(2) -0.0111(19) 0.002(2) -0.002(2)
C14 0.051(3) 0.042(2) 0.047(3) -0.017(2) -0.007(2) 0.005(2)
C15 0.069(3) 0.068(3) 0.061(3) -0.030(3) -0.005(3) 0.018(3)
C16 0.149(6) 0.051(3) 0.089(4) -0.019(3) 0.040(4) 0.024(3)
C17 0.066(3) 0.034(2) 0.063(3) -0.013(2) -0.015(2) 0.011(2)

loop_
_atom_type_symbol
_atom_type_description
_atom_type_scat_dispersion_real
_atom_type_scat_dispersion_imag
_atom_type_scat_source
C C 0.0033 0.0016 'International Tables Vol C Tables 4.2.6.8 and 6.1.1.4'
H H 0.0000 0.0000 'International Tables Vol C Tables 4.2.6.8 and 6.1.1.4'
N N 0.0061 0.0033 'International Tables Vol C Tables 4.2.6.8 and 6.1.1.4'
Cu Cu 0.3201 1.2651 'International Tables Vol C Tables 4.2.6.8 and 6.1.1.4'

loop_
_geom_angle_atom_site_label_1
_geom_angle_atom_site_label_2
_geom_angle_atom_site_label_3
_geom_angle
N3 Cu1 N1 157.77(18)
N3 Cu1 N2 93.58(14)
N1 Cu1 N2 90.36(15)
N3 Cu1 N4 90.29(15)
N1 Cu1 N4 95.31(15)
N2 Cu1 N4 155.06(14)
C2 N1 Cu1 130.6(3)
C4 N2 C7 109.7(3)
C4 N2 Cu1 126.0(3)
C7 N2 Cu1 124.3(3)
N1 C2 C3 121.8(4)
N1 C2 C1 119.2(4)
C3 C2 C1 118.9(4)
C12 N3 Cu1 130.2(3)
C2 C3 C4 125.1(4)
C14 N4 C17 109.2(3)
C14 N4 Cu1 125.8(3)
C17 N4 Cu1 125.0(3)
N2 C4 C3 125.6(4)
N2 C4 C5 112.2(4)
C3 C4 C5 122.2(4)
C6 C5 C4 103.8(4)
C5 C6 C7 105.8(4)
N2 C7 C6 105.8(3)
N3 C12 C13 122.0(4)
N3 C12 C11 119.4(4)
C13 C12 C11 118.6(4)
C12 C13 C14 124.8(4)
N4 C14 C13 125.9(4)
N4 C14 C15 112.4(4)
C13 C14 C15 121.7(4)
C16 C15 C14 103.7(4)
C15 C16 C17 107.8(4)
C16 C17 N4 106.5(4)

loop_
_geom_bond_atom_site_label_1
_geom_bond_atom_site_label_2
_geom_bond_distance
Cu1 N3 1.927(4)
Cu1 N1 1.929(4)
Cu1 N2 1.965(3)
Cu1 N4 1.967(3)
N1 C2 1.324(6)
C1 C2 1.500(5)
N2 C4 1.314(5)
N2 C7 1.484(5)
C2 C3 1.381(6)
N3 C12 1.331(5)
C3 C4 1.408(6)
N4 C14 1.323(5)
N4 C17 1.486(5)
C4 C5 1.515(6)
C5 C6 1.490(6)
C6 C7 1.504(6)
C11 C12 1.507(5)
C12 C13 1.384(5)
C13 C14 1.398(5)
C14 C15 1.513(5)
C15 C16 1.474(7)
C16 C17 1.482(7)

loop_
_geom_torsion_atom_site_label_1
_geom_torsion_atom_site_label_2
_geom_torsion_atom_site_label_3
_geom_torsion_atom_site_label_4
_geom_torsion
N3 Cu1 N1 C2 107.5(5)
N2 Cu1 N1 C2 7.1(4)
N4 Cu1 N1 C2 -148.5(4)
N3 Cu1 N2 C4 -165.2(3)
N1 Cu1 N2 C4 -7.0(4)
N4 Cu1 N2 C4 96.4(4)
N3 Cu1 N2 C7 17.6(3)
N1 Cu1 N2 C7 175.7(3)
N4 Cu1 N2 C7 -80.8(4)
Cu1 N1 C2 C3 -5.1(7)
Cu1 N1 C2 C1 173.0(3)
N1 Cu1 N3 C12 115.4(5)
N2 Cu1 N3 C12 -144.8(4)
N4 Cu1 N3 C12 10.5(4)
N1 C2 C3 C4 0.4(7)
C1 C2 C3 C4 -177.8(4)
N3 Cu1 N4 C14 -8.4(4)
N1 Cu1 N4 C14 -166.8(4)
N2 Cu1 N4 C14 90.8(4)
N3 Cu1 N4 C17 171.8(3)
N1 Cu1 N4 C17 13.4(4)
N2 Cu1 N4 C17 -89.0(4)
C7 N2 C4 C3 -176.9(4)
Cu1 N2 C4 C3 5.5(6)
C7 N2 C4 C5 3.2(5)
Cu1 N2 C4 C5 -174.4(3)
C2 C3 C4 N2 -0.9(7)
C2 C3 C4 C5 179.0(4)
N2 C4 C5 C6 7.4(5)
C3 C4 C5 C6 -172.5(4)
C4 C5 C6 C7 -14.6(5)
C4 N2 C7 C6 -12.6(5)
Cu1 N2 C7 C6 165.1(3)
C5 C6 C7 N2 16.7(5)
Cu1 N3 C12 C13 -7.4(7)
Cu1 N3 C12 C11 174.0(3)
N3 C12 C13 C14 -1.6(7)
C11 C12 C13 C14 177.0(4)
C17 N4 C14 C13 -176.5(4)
Cu1 N4 C14 C13 3.7(6)
C17 N4 C14 C15 2.7(5)
Cu1 N4 C14 C15 -177.1(3)
C12 C13 C14 N4 3.3(7)
C12 C13 C14 C15 -175.8(4)
N4 C14 C15 C16 -6.0(6)
C13 C14 C15 C16 173.2(5)
C14 C15 C16 C17 6.7(6)
C15 C16 C17 N4 -5.5(6)
C14 N4 C17 C16 1.7(6)
Cu1 N4 C17 C16 -178.5(4)
